data_1552294
loop_
_publ_author_name
'Oburn, Shalisa M.'
'Sinnwell, Michael A.'
'Ericson, Devin P.'
'Reinheimer, Eric W.'
'Proserpio, Davide M.'
'Groeneman, Ryan H.'
'MacGillivray, Leonard'

_publ_section_title
;
 Diversifying molecular and topological space via a supramolecular
 solid-state synthesis: a purely organic mok net sustained by hydrogen
 bonds
;
_journal_issue 6
_journal_name_full IUCrJ
_journal_page_first
;
;
_journal_paper_doi 10.1107/S2052252519011382
_journal_volume 6
_journal_year 2019
_chemical_formula_moiety '2(C15 H13 N O2), C6 H4 I2 O2'
_chemical_formula_sum 'C36 H30 I2 N2 O6'
_chemical_formula_weight 840.42
_space_group_crystal_system triclinic
_space_group_IT_number 2
_space_group_name_Hall '-P 1'
_space_group_name_H-M_alt 'P -1'
_symmetry_space_group_name_Hall '-P 1'
_symmetry_space_group_name_H-M 'P -1'
_atom_sites_solution_hydrogens geom
_atom_sites_solution_primary direct
_audit_creation_date 2015-08-06
_audit_creation_method
;
Olex2 1.2
(compiled 2015.01.26 svn.r3150 for OlexSys, GUI svn.r4998)
;
_cell_angle_alpha 101.278(5)
_cell_angle_beta 92.285(5)
_cell_angle_gamma 111.552(5)
_cell_formula_units_Z 2
_cell_length_a 9.3954(9)
_cell_length_b 10.055(2)
_cell_length_c 19.911(2)
_cell_measurement_reflns_used 7232
_cell_measurement_temperature 293(2)
_cell_measurement_theta_max 27.50
_cell_measurement_theta_min 1.00
_cell_volume 1702.8(4)
_computing_cell_refinement 'HKL Scalepack (Otwinowski and Minor, 1997)'
_computing_data_collection 'Collect (Hooft, 1998)'
_computing_data_reduction 'Denzo (Otwinowski and Minor, 1997)'
_computing_molecular_graphics 'Olex2 (Dolomanov et al., 2009)'
_computing_publication_material 'Olex2 (Dolomanov et al., 2009)'
_computing_structure_refinement 'ShelXL (Sheldrick, 2008)'
_computing_structure_solution 'ShelXT (Sheldrick, 2015)'
_diffrn_ambient_temperature 293(2)
_diffrn_detector_area_resol_mean 9
_diffrn_measured_fraction_theta_full 0.999
_diffrn_measured_fraction_theta_max 0.993
_diffrn_measurement_device_type 'Nonius Kappa CCD'
_diffrn_measurement_method 'CCD rotation images, phi scans'
_diffrn_radiation_type MoK\a
_diffrn_radiation_wavelength 0.71073
_diffrn_reflns_av_R_equivalents 0.0333
_diffrn_reflns_av_unetI/netI 0.0597
_diffrn_reflns_Laue_measured_fraction_full 0.999
_diffrn_reflns_Laue_measured_fraction_max 0.993
_diffrn_reflns_limit_h_max 11
_diffrn_reflns_limit_h_min -12
_diffrn_reflns_limit_k_max 13
_diffrn_reflns_limit_k_min -13
_diffrn_reflns_limit_l_max 26
_diffrn_reflns_limit_l_min -26
_diffrn_reflns_number 14414
_diffrn_reflns_point_group_measured_fraction_full 0.999
_diffrn_reflns_point_group_measured_fraction_max 0.993
_diffrn_reflns_theta_full 26.000
_diffrn_reflns_theta_max 27.946
_diffrn_reflns_theta_min 1.051
_diffrn_source 'fine-focus sealed tube'
_exptl_absorpt_coefficient_mu 1.894
_exptl_absorpt_correction_T_max 0.945
_exptl_absorpt_correction_T_min 0.702
_exptl_absorpt_correction_type multi-scan
_exptl_absorpt_process_details
;
SADABS-2012/1 (Bruker,2012) was used for absorption correction.
wR2(int) was 0.1061 before and 0.0672 after correction.
The Ratio of minimum to maximum transmission is 0.8044.
The \l/2 correction factor is Not present.
;
_exptl_crystal_colour colourless
_exptl_crystal_colour_primary colourless
_exptl_crystal_density_diffrn 1.639
_exptl_crystal_description plate
_exptl_crystal_F_000 828
_exptl_crystal_size_max 0.20
_exptl_crystal_size_mid 0.16
_exptl_crystal_size_min 0.03
_refine_diff_density_max 0.795
_refine_diff_density_min -0.481
_refine_diff_density_rms 0.116
_refine_ls_extinction_coef 0.0039(5)
_refine_ls_extinction_expression Fc^*^=kFc[1+0.001xFc^2^\l^3^/sin(2\q)]^-1/4^
_refine_ls_extinction_method SHELXL
_refine_ls_goodness_of_fit_ref 1.017
_refine_ls_hydrogen_treatment constr
_refine_ls_matrix_type full
_refine_ls_number_parameters 420
_refine_ls_number_reflns 8137
_refine_ls_number_restraints 0
_refine_ls_restrained_S_all 1.017
_refine_ls_R_factor_all 0.0906
_refine_ls_R_factor_gt 0.0369
_refine_ls_shift/su_max 0.000
_refine_ls_shift/su_mean 0.000
_refine_ls_structure_factor_coef Fsqd
_refine_ls_weighting_details 'w=1/[\s^2^(Fo^2^)+(0.0592P)^2^+0.1166P] where P=(Fo^2^+2Fc^2^)/3'
_refine_ls_weighting_scheme calc
_refine_ls_wR_factor_gt 0.0834
_refine_ls_wR_factor_ref 0.1199
_reflns_Friedel_coverage 0.000
_reflns_number_gt 4839
_reflns_number_total 8137
_reflns_threshold_expression 'I > 2\s(I)'
_cod_data_source_file yc5020.cif
_cod_data_source_block web134
_cod_database_code 1552294
_publcif_datablock.id {48007827-d559-4df6-beb4-1e63197ae08e}

_shelxl_version_number 2013-3
_shelx_space_group_comment
;
The symmetry employed for this shelxl refinement is uniquely defined
by the following loop, which should always be used as a source of
symmetry information in preference to the above space-group names.
They are only intended as comments.
;
_olex2_refinement_description
;
1. Fixed Uiso
 At 1.2 times of:
  All C(H) groups
 At 1.5 times of:
  All C(H,H,H) groups, All O(H) groups
2.a Aromatic/amide H refined with riding coordinates:
 C36(H36), C33(H33), C7(H7), C9(H9), C6(H6), C12(H12), C11(H11), C10(H10),
 C27(H27), C4(H4), C25(H25), C3(H3), C2(H2), C18(H18), C17(H17), C21(H21),
 C22(H22), C1(H1), C16(H16), C26(H26), C19(H19), C24(H24)
2.b Idealised Me refined as rotating group:
 C30(H30A,H30B,H30C), C15(H15A,H15B,H15C)
2.c Idealised tetrahedral OH refined as rotating group:
 O5(H5), O6(H6A)
;
_olex2_submission_special_instructions 'No special instructions were received'
_publcif_info_exptl_table_max_cols 4
_publcif_info_exptl_table_use_headnotes n

loop_
_space_group_symop_operation_xyz
'x, y, z'
'-x, -y, -z'

loop_
_atom_site_label
_atom_site_type_symbol
_atom_site_fract_x
_atom_site_fract_y
_atom_site_fract_z
_atom_site_U_iso_or_equiv
_atom_site_adp_type
_atom_site_occupancy
_atom_site_site_symmetry_order
_atom_site_calc_flag
_atom_site_refinement_flags_posn
I1 I 0.16887(4) 0.25927(3) 0.79790(2) 0.05615(13) Uani 1 1 d .
I2 I -0.43848(3) 0.25478(4) 0.68172(2) 0.06009(13) Uani 1 1 d .
O5 O 0.2177(3) 0.2583(4) 0.64224(16) 0.0676(9) Uani 1 1 d .
H5 H 0.2376 0.2697 0.6035 0.101 Uiso 1 1 calc GR
O4 O 0.5336(4) 0.2285(4) 0.00296(17) 0.0689(9) Uani 1 1 d .
O6 O -0.2722(4) 0.2324(5) 0.54844(16) 0.0708(10) Uani 1 1 d .
H6A H -0.2262 0.2426 0.5145 0.106 Uiso 1 1 calc GR
O2 O 0.8892(4) 0.2156(4) 0.06356(17) 0.0707(10) Uani 1 1 d .
O3 O 0.3872(5) 0.2894(5) -0.06607(19) 0.0809(11) Uani 1 1 d .
N2 N -0.1349(5) 0.2402(5) 0.4305(2) 0.0646(11) Uani 1 1 d .
O1 O 1.0634(5) 0.4441(5) 0.0996(3) 0.1037(14) Uani 1 1 d .
N1 N 0.2945(5) 0.2587(6) 0.5142(2) 0.0722(13) Uani 1 1 d .
C32 C 0.0733(5) 0.2514(5) 0.6495(2) 0.0489(10) Uani 1 1 d .
C35 C -0.2211(5) 0.2476(5) 0.6682(2) 0.0501(11) Uani 1 1 d .
C36 C -0.1225(5) 0.2544(4) 0.7233(2) 0.0499(11) Uani 1 1 d .
H36 H -0.1545 0.2588 0.7670 0.060 Uiso 1 1 calc R
C31 C 0.0217(5) 0.2547(5) 0.7145(2) 0.0474(10) Uani 1 1 d .
C8 C 0.6486(5) 0.1997(5) 0.2355(2) 0.0503(11) Uani 1 1 d .
C5 C 0.4354(5) 0.2700(5) 0.3922(2) 0.0557(11) Uani 1 1 d .
C34 C -0.1749(5) 0.2403(5) 0.6019(2) 0.0540(11) Uani 1 1 d .
C28 C 0.4338(5) 0.2222(6) 0.0541(2) 0.0566(12) Uani 1 1 d .
C33 C -0.0269(5) 0.2435(5) 0.5942(2) 0.0555(12) Uani 1 1 d .
H33 H 0.0058 0.2403 0.5506 0.067 Uiso 1 1 calc R
C29 C 0.4991(6) 0.2646(5) -0.0551(2) 0.0570(12) Uani 1 1 d .
C13 C 0.8141(5) 0.2176(5) 0.1226(2) 0.0562(12) Uani 1 1 d .
C7 C 0.5661(5) 0.1880(5) 0.2963(2) 0.0580(12) Uani 1 1 d .
H7 H 0.5490 0.1037 0.3128 0.070 Uiso 1 1 calc R
C23 C 0.2557(6) 0.2027(6) 0.1627(2) 0.0605(12) Uani 1 1 d .
C20 C 0.0329(5) 0.2629(5) 0.3166(2) 0.0555(12) Uani 1 1 d .
C9 C 0.6857(5) 0.0829(5) 0.2027(3) 0.0619(12) Uani 1 1 d .
H9 H 0.6549 -0.0029 0.2190 0.074 Uiso 1 1 calc R
C6 C 0.5133(5) 0.2827(6) 0.3304(2) 0.0593(12) Uani 1 1 d .
H6 H 0.5269 0.3659 0.3134 0.071 Uiso 1 1 calc R
C12 C 0.7803(6) 0.3357(5) 0.1532(3) 0.0629(13) Uani 1 1 d .
H12 H 0.8113 0.4208 0.1365 0.075 Uiso 1 1 calc R
C11 C 0.6996(6) 0.3244(5) 0.2092(2) 0.0604(12) Uani 1 1 d .
H11 H 0.6780 0.4047 0.2305 0.072 Uiso 1 1 calc R
C14 C 1.0103(6) 0.3359(7) 0.0565(3) 0.0715(15) Uani 1 1 d .
C10 C 0.7678(5) 0.0924(5) 0.1463(3) 0.0613(12) Uani 1 1 d .
H10 H 0.7910 0.0134 0.1247 0.074 Uiso 1 1 calc R
C27 C 0.4315(6) 0.3493(6) 0.0944(3) 0.0665(13) Uani 1 1 d .
H27 H 0.4881 0.4408 0.0859 0.080 Uiso 1 1 calc R
C4 C 0.3757(5) 0.3730(6) 0.4200(3) 0.0638(13) Uani 1 1 d .
H4 H 0.3823 0.4491 0.3986 0.077 Uiso 1 1 calc R
C25 C 0.3481(6) 0.0886(6) 0.0660(3) 0.0707(14) Uani 1 1 d .
H25 H 0.3484 0.0037 0.0373 0.085 Uiso 1 1 calc R
C3 C 0.3075(6) 0.3622(7) 0.4787(3) 0.0723(15) Uani 1 1 d .
H3 H 0.2667 0.4318 0.4955 0.087 Uiso 1 1 calc R
C2 C 0.4223(6) 0.1610(6) 0.4280(3) 0.0712(14) Uani 1 1 d .
H2 H 0.4607 0.0891 0.4120 0.085 Uiso 1 1 calc R
C18 C -0.0906(6) 0.3586(7) 0.4053(3) 0.0721(15) Uani 1 1 d .
H18 H -0.1164 0.4364 0.4262 0.087 Uiso 1 1 calc R
C17 C -0.0134(6) 0.1374(6) 0.3425(3) 0.0722(15) Uani 1 1 d .
H17 H 0.0103 0.0578 0.3222 0.087 Uiso 1 1 calc R
C21 C 0.1248(6) 0.2816(6) 0.2580(3) 0.0658(13) Uani 1 1 d .
H21 H 0.1576 0.3733 0.2472 0.079 Uiso 1 1 calc R
C22 C 0.1638(6) 0.1848(6) 0.2206(3) 0.0674(14) Uani 1 1 d .
H22 H 0.1303 0.0930 0.2313 0.081 Uiso 1 1 calc R
C1 C 0.3527(6) 0.1606(7) 0.4865(3) 0.0784(16) Uani 1 1 d .
H1 H 0.3450 0.0860 0.5092 0.094 Uiso 1 1 calc R
C16 C -0.0956(6) 0.1317(6) 0.3990(3) 0.0748(15) Uani 1 1 d .
H16 H -0.1250 0.0467 0.4158 0.090 Uiso 1 1 calc R
C26 C 0.3407(6) 0.3354(6) 0.1485(3) 0.0691(14) Uani 1 1 d .
H26 H 0.3378 0.4201 0.1762 0.083 Uiso 1 1 calc R
C30 C 0.6187(6) 0.2682(6) -0.1025(3) 0.0786(16) Uani 1 1 d .
H30A H 0.7142 0.3474 -0.0824 0.118 Uiso 1 1 calc GR
H30B H 0.5859 0.2824 -0.1459 0.118 Uiso 1 1 calc GR
H30C H 0.6332 0.1769 -0.1098 0.118 Uiso 1 1 calc GR
C19 C -0.0076(6) 0.3744(6) 0.3493(3) 0.0682(14) Uani 1 1 d .
H19 H 0.0205 0.4611 0.3338 0.082 Uiso 1 1 calc R
C24 C 0.2606(7) 0.0782(6) 0.1202(3) 0.0769(15) Uani 1 1 d .
H24 H 0.2042 -0.0136 0.1283 0.092 Uiso 1 1 calc R
C15 C 1.0673(7) 0.3074(8) -0.0112(3) 0.106(2) Uani 1 1 d .
H15A H 1.0722 0.2119 -0.0201 0.159 Uiso 1 1 calc GR
H15B H 1.1683 0.3804 -0.0103 0.159 Uiso 1 1 calc GR
H15C H 0.9983 0.3114 -0.0469 0.159 Uiso 1 1 calc GR

loop_
_atom_site_aniso_label
_atom_site_aniso_U_11
_atom_site_aniso_U_22
_atom_site_aniso_U_33
_atom_site_aniso_U_23
_atom_site_aniso_U_13
_atom_site_aniso_U_12
I1 0.0665(2) 0.0636(2) 0.0466(2) 0.01470(15) 0.00496(14) 0.03351(17)
I2 0.0516(2) 0.0806(3) 0.0597(2) 0.02343(17) 0.02117(14) 0.03340(17)
O5 0.0546(19) 0.114(3) 0.052(2) 0.026(2) 0.0198(15) 0.0481(19)
O4 0.072(2) 0.103(3) 0.053(2) 0.0282(19) 0.0222(17) 0.051(2)
O6 0.0572(19) 0.122(3) 0.0431(19) 0.025(2) 0.0108(15) 0.042(2)
O2 0.068(2) 0.083(2) 0.056(2) 0.0075(18) 0.0269(17) 0.025(2)
O3 0.082(3) 0.120(3) 0.063(2) 0.043(2) 0.0175(19) 0.053(2)
N2 0.062(3) 0.087(3) 0.048(2) 0.016(2) 0.0154(19) 0.031(2)
O1 0.078(3) 0.089(3) 0.119(4) 0.010(3) 0.044(3) 0.008(2)
N1 0.058(3) 0.113(4) 0.047(2) 0.015(3) 0.018(2) 0.035(3)
C32 0.049(2) 0.059(3) 0.048(3) 0.016(2) 0.013(2) 0.030(2)
C35 0.041(2) 0.066(3) 0.050(3) 0.016(2) 0.0158(19) 0.026(2)
C36 0.057(3) 0.065(3) 0.042(2) 0.017(2) 0.018(2) 0.034(2)
C31 0.050(2) 0.052(3) 0.043(2) 0.012(2) 0.0088(19) 0.022(2)
C8 0.046(2) 0.060(3) 0.044(2) 0.010(2) 0.0040(19) 0.021(2)
C5 0.048(3) 0.069(3) 0.049(3) 0.014(2) 0.010(2) 0.019(2)
C34 0.052(3) 0.074(3) 0.042(2) 0.014(2) 0.012(2) 0.032(2)
C28 0.063(3) 0.082(4) 0.041(3) 0.021(2) 0.015(2) 0.042(3)
C33 0.056(3) 0.076(3) 0.040(2) 0.011(2) 0.019(2) 0.032(2)
C29 0.065(3) 0.057(3) 0.047(3) 0.015(2) 0.013(2) 0.020(2)
C13 0.054(3) 0.067(3) 0.047(3) 0.007(2) 0.010(2) 0.024(2)
C7 0.053(3) 0.065(3) 0.054(3) 0.019(2) 0.009(2) 0.018(2)
C23 0.060(3) 0.076(4) 0.050(3) 0.018(3) 0.013(2) 0.028(3)
C20 0.050(3) 0.069(3) 0.037(2) 0.008(2) 0.004(2) 0.012(2)
C9 0.063(3) 0.058(3) 0.066(3) 0.021(3) 0.013(2) 0.021(2)
C6 0.062(3) 0.075(3) 0.051(3) 0.023(2) 0.017(2) 0.032(3)
C12 0.074(3) 0.059(3) 0.065(3) 0.022(2) 0.027(3) 0.030(3)
C11 0.070(3) 0.064(3) 0.056(3) 0.015(2) 0.021(2) 0.035(3)
C14 0.057(3) 0.096(4) 0.069(4) 0.025(3) 0.024(3) 0.033(3)
C10 0.062(3) 0.060(3) 0.062(3) 0.009(3) 0.013(2) 0.026(2)
C27 0.077(3) 0.067(3) 0.064(3) 0.022(3) 0.021(3) 0.031(3)
C4 0.059(3) 0.078(3) 0.057(3) 0.016(3) 0.010(2) 0.029(3)
C25 0.091(4) 0.071(4) 0.056(3) 0.011(3) 0.020(3) 0.039(3)
C3 0.055(3) 0.105(4) 0.058(3) 0.008(3) 0.011(2) 0.037(3)
C2 0.082(4) 0.093(4) 0.053(3) 0.028(3) 0.029(3) 0.043(3)
C18 0.084(4) 0.085(4) 0.056(3) 0.006(3) 0.010(3) 0.048(3)
C17 0.082(4) 0.077(4) 0.052(3) 0.004(3) 0.022(3) 0.028(3)
C21 0.065(3) 0.073(3) 0.053(3) 0.012(3) 0.008(2) 0.020(3)
C22 0.068(3) 0.069(3) 0.062(3) 0.010(3) 0.007(3) 0.025(3)
C1 0.080(4) 0.102(4) 0.062(3) 0.035(3) 0.023(3) 0.034(3)
C16 0.087(4) 0.067(3) 0.066(4) 0.023(3) 0.023(3) 0.020(3)
C26 0.082(4) 0.076(4) 0.055(3) 0.002(3) 0.011(3) 0.043(3)
C30 0.083(4) 0.093(4) 0.067(4) 0.031(3) 0.031(3) 0.033(3)
C19 0.076(3) 0.077(4) 0.056(3) 0.019(3) 0.017(3) 0.031(3)
C24 0.089(4) 0.074(4) 0.062(3) 0.012(3) 0.026(3) 0.024(3)
C15 0.084(4) 0.167(7) 0.077(4) 0.037(4) 0.043(3) 0.050(4)

loop_
_atom_type_symbol
_atom_type_description
_atom_type_scat_dispersion_real
_atom_type_scat_dispersion_imag
_atom_type_scat_source
C C 0.0033 0.0016 'International Tables Vol C Tables 4.2.6.8 and 6.1.1.4'
H H 0.0000 0.0000 'International Tables Vol C Tables 4.2.6.8 and 6.1.1.4'
I I -0.4742 1.8119 'International Tables Vol C Tables 4.2.6.8 and 6.1.1.4'
N N 0.0061 0.0033 'International Tables Vol C Tables 4.2.6.8 and 6.1.1.4'
O O 0.0106 0.0060 'International Tables Vol C Tables 4.2.6.8 and 6.1.1.4'

loop_
_geom_angle_atom_site_label_1
_geom_angle_atom_site_label_2
_geom_angle_atom_site_label_3
_geom_angle
C32 O5 H5 109.5
C29 O4 C28 118.4(4)
C34 O6 H6A 109.5
C14 O2 C13 120.9(4)
C18 N2 C16 116.0(5)
C1 N1 C3 114.5(5)
O5 C32 C31 119.8(4)
O5 C32 C33 121.9(4)
C33 C32 C31 118.3(4)
C36 C35 I2 121.3(3)
C36 C35 C34 120.2(4)
C34 C35 I2 118.5(3)
C35 C36 H36 119.5
C31 C36 C35 121.0(4)
C31 C36 H36 119.5
C32 C31 I1 118.7(3)
C36 C31 I1 120.9(3)
C36 C31 C32 120.4(4)
C9 C8 C7 119.8(4)
C11 C8 C7 123.7(4)
C11 C8 C9 116.4(4)
C4 C5 C6 120.2(5)
C4 C5 C2 116.4(5)
C2 C5 C6 123.3(4)
O6 C34 C35 119.7(4)
O6 C34 C33 122.3(4)
C33 C34 C35 118.0(4)
C27 C28 O4 120.5(5)
C25 C28 O4 118.4(4)
C25 C28 C27 120.9(5)
C32 C33 C34 122.1(4)
C32 C33 H33 119.0
C34 C33 H33 119.0
O4 C29 C30 110.8(4)
O3 C29 O4 123.3(5)
O3 C29 C30 125.9(5)
C12 C13 O2 122.5(5)
C10 C13 O2 116.1(4)
C10 C13 C12 121.3(5)
C8 C7 H7 116.2
C6 C7 C8 127.7(5)
C6 C7 H7 116.2
C26 C23 C22 124.4(5)
C26 C23 C24 117.3(5)
C24 C23 C22 118.2(5)
C17 C20 C21 123.4(5)
C19 C20 C17 116.5(5)
C19 C20 C21 120.0(5)
C8 C9 H9 119.5
C10 C9 C8 121.1(5)
C10 C9 H9 119.5
C5 C6 H6 116.8
C7 C6 C5 126.4(5)
C7 C6 H6 116.8
C13 C12 H12 120.9
C11 C12 C13 118.2(5)
C11 C12 H12 120.9
C8 C11 H11 118.4
C12 C11 C8 123.3(4)
C12 C11 H11 118.4
O2 C14 C15 110.6(5)
O1 C14 O2 123.5(5)
O1 C14 C15 125.9(6)
C13 C10 C9 119.7(4)
C13 C10 H10 120.1
C9 C10 H10 120.1
C28 C27 H27 121.3
C28 C27 C26 117.3(5)
C26 C27 H27 121.3
C5 C4 H4 120.2
C3 C4 C5 119.6(5)
C3 C4 H4 120.2
C28 C25 H25 119.8
C28 C25 C24 120.5(5)
C24 C25 H25 119.8
N1 C3 C4 125.0(5)
N1 C3 H3 117.5
C4 C3 H3 117.5
C5 C2 H2 120.3
C1 C2 C5 119.3(5)
C1 C2 H2 120.3
N2 C18 H18 118.0
N2 C18 C19 124.0(5)
C19 C18 H18 118.0
C20 C17 H17 120.4
C20 C17 C16 119.2(5)
C16 C17 H17 120.4
C20 C21 H21 116.6
C22 C21 C20 126.8(5)
C22 C21 H21 116.6
C23 C22 H22 116.5
C21 C22 C23 127.1(5)
C21 C22 H22 116.5
N1 C1 C2 125.2(6)
N1 C1 H1 117.4
C2 C1 H1 117.4
N2 C16 C17 124.1(5)
N2 C16 H16 118.0
C17 C16 H16 118.0
C23 C26 C27 123.1(5)
C23 C26 H26 118.4
C27 C26 H26 118.4
C29 C30 H30A 109.5
C29 C30 H30B 109.5
C29 C30 H30C 109.5
H30A C30 H30B 109.5
H30A C30 H30C 109.5
H30B C30 H30C 109.5
C20 C19 C18 120.2(5)
C20 C19 H19 119.9
C18 C19 H19 119.9
C23 C24 H24 119.6
C25 C24 C23 120.8(5)
C25 C24 H24 119.6
C14 C15 H15A 109.5
C14 C15 H15B 109.5
C14 C15 H15C 109.5
H15A C15 H15B 109.5
H15A C15 H15C 109.5
H15B C15 H15C 109.5

loop_
_geom_bond_atom_site_label_1
_geom_bond_atom_site_label_2
_geom_bond_distance
I1 C31 2.100(4)
I2 C35 2.097(4)
O5 H5 0.8200
O5 C32 1.348(5)
O4 C28 1.406(5)
O4 C29 1.340(6)
O6 H6A 0.8200
O6 C34 1.346(5)
O2 C13 1.396(5)
O2 C14 1.359(7)
O3 C29 1.188(6)
N2 C18 1.315(7)
N2 C16 1.330(6)
O1 C14 1.171(6)
N1 C3 1.342(7)
N1 C1 1.335(7)
C32 C31 1.398(6)
C32 C33 1.391(6)
C35 C36 1.381(6)
C35 C34 1.402(6)
C36 H36 0.9300
C36 C31 1.372(5)
C8 C7 1.463(6)
C8 C9 1.395(6)
C8 C11 1.384(6)
C5 C6 1.459(6)
C5 C4 1.387(7)
C5 C2 1.392(7)
C34 C33 1.394(6)
C28 C27 1.379(6)
C28 C25 1.362(7)
C33 H33 0.9300
C29 C30 1.492(7)
C13 C12 1.375(6)
C13 C10 1.357(7)
C7 H7 0.9300
C7 C6 1.318(6)
C23 C22 1.468(7)
C23 C26 1.371(7)
C23 C24 1.384(7)
C20 C17 1.384(7)
C20 C21 1.481(7)
C20 C19 1.369(7)
C9 H9 0.9300
C9 C10 1.388(7)
C6 H6 0.9300
C12 H12 0.9300
C12 C11 1.373(7)
C11 H11 0.9300
C14 C15 1.484(8)
C10 H10 0.9300
C27 H27 0.9300
C27 C26 1.396(7)
C4 H4 0.9300
C4 C3 1.358(7)
C25 H25 0.9300
C25 C24 1.381(7)
C3 H3 0.9300
C2 H2 0.9300
C2 C1 1.359(7)
C18 H18 0.9300
C18 C19 1.387(7)
C17 H17 0.9300
C17 C16 1.388(7)
C21 H21 0.9300
C21 C22 1.279(7)
C22 H22 0.9300
C1 H1 0.9300
C16 H16 0.9300
C26 H26 0.9300
C30 H30A 0.9600
C30 H30B 0.9600
C30 H30C 0.9600
C19 H19 0.9300
C24 H24 0.9300
C15 H15A 0.9600
C15 H15B 0.9600
C15 H15C 0.9600

loop_
_geom_torsion_atom_site_label_1
_geom_torsion_atom_site_label_2
_geom_torsion_atom_site_label_3
_geom_torsion_atom_site_label_4
_geom_torsion
I2 C35 C36 C31 -177.7(3)
I2 C35 C34 O6 -2.6(6)
I2 C35 C34 C33 176.6(3)
O5 C32 C31 I1 -3.2(6)
O5 C32 C31 C36 177.1(4)
O5 C32 C33 C34 -178.2(4)
O4 C28 C27 C26 -173.9(4)
O4 C28 C25 C24 173.3(5)
O6 C34 C33 C32 -179.9(5)
O2 C13 C12 C11 176.9(4)
O2 C13 C10 C9 -176.9(4)
N2 C18 C19 C20 0.1(8)
C35 C36 C31 I1 -178.3(3)
C35 C36 C31 C32 1.4(7)
C35 C34 C33 C32 0.9(7)
C36 C35 C34 O6 179.4(4)
C36 C35 C34 C33 -1.4(7)
C31 C32 C33 C34 0.6(7)
C8 C7 C6 C5 -178.0(4)
C8 C9 C10 C13 0.5(7)
C5 C4 C3 N1 1.3(8)
C5 C2 C1 N1 -0.4(9)
C34 C35 C36 C31 0.2(7)
C28 O4 C29 O3 -1.2(7)
C28 O4 C29 C30 179.0(4)
C28 C27 C26 C23 0.0(8)
C28 C25 C24 C23 1.3(8)
C33 C32 C31 I1 177.9(3)
C33 C32 C31 C36 -1.8(7)
C29 O4 C28 C27 -74.1(6)
C29 O4 C28 C25 110.5(5)
C13 O2 C14 O1 3.8(8)
C13 O2 C14 C15 -178.6(5)
C13 C12 C11 C8 -1.1(8)
C7 C8 C9 C10 -178.1(4)
C7 C8 C11 C12 178.3(5)
C20 C17 C16 N2 0.5(8)
C20 C21 C22 C23 -179.6(4)
C9 C8 C7 C6 -175.0(5)
C9 C8 C11 C12 1.0(7)
C6 C5 C4 C3 -178.1(4)
C6 C5 C2 C1 177.6(5)
C12 C13 C10 C9 -0.5(7)
C11 C8 C7 C6 7.9(7)
C11 C8 C9 C10 -0.8(7)
C14 O2 C13 C12 41.8(7)
C14 O2 C13 C10 -141.9(5)
C10 C13 C12 C11 0.8(7)
C27 C28 C25 C24 -2.1(8)
C4 C5 C6 C7 -175.3(5)
C4 C5 C2 C1 0.4(7)
C25 C28 C27 C26 1.4(7)
C3 N1 C1 C2 0.8(8)
C2 C5 C6 C7 7.5(8)
C2 C5 C4 C3 -0.8(7)
C18 N2 C16 C17 -0.3(8)
C17 C20 C21 C22 5.5(8)
C17 C20 C19 C18 0.1(7)
C21 C20 C17 C16 178.1(5)
C21 C20 C19 C18 -178.4(4)
C22 C23 C26 C27 177.6(5)
C22 C23 C24 C25 -178.4(5)
C1 N1 C3 C4 -1.2(8)
C16 N2 C18 C19 0.0(8)
C26 C23 C22 C21 14.1(8)
C26 C23 C24 C25 0.1(8)
C19 C20 C17 C16 -0.3(7)
C19 C20 C21 C22 -176.1(5)
C24 C23 C22 C21 -167.6(5)
C24 C23 C26 C27 -0.7(8)
